data_7007973
loop_
_publ_author_name
'Tajika, Yasunobu'
'Tsuge, Kiyoshi'
'Sasaki, Yoichi'

_publ_section_title
;
 Mononuclear oxovanadium complexes of tris(2-pyridylmethyl)amine.
;
_journal_issue 8
_journal_name_full 'Dalton transactions (Cambridge, England : 2003)'
_journal_page_first 1438
_journal_page_last 1447
_journal_paper_doi 10.1039/b414532a
_journal_year 2005
_chemical_formula_sum 'C20 H21 Br F6 N5 O P V'
_chemical_formula_weight 623.23
_space_group_IT_number 14
_symmetry_cell_setting monoclinic
_symmetry_Int_Tables_number 14
_symmetry_space_group_name_Hall '-P 2ybc'
_symmetry_space_group_name_H-M 'P 1 21/c 1'
_cell_angle_alpha 90
_cell_angle_beta 99.061(4)
_cell_angle_gamma 90
_cell_formula_units_Z 4
_cell_length_a 11.324(2)
_cell_length_b 15.280(3)
_cell_length_c 14.376(3)
_cell_measurement_reflns_used 8650
_cell_measurement_temperature 223.2
_cell_measurement_theta_max 27.5
_cell_measurement_theta_min 3.2
_cell_volume 2456.4(8)
_computing_cell_refinement CRYSTALCLEAR
_computing_data_collection CRYSTALCLEAR
_computing_data_reduction 'teXsan Ver. 1.11'
_computing_publication_material 'teXsan Ver. 1.11'
_computing_structure_refinement 'teXsan Ver. 1.10'
_computing_structure_solution SHELXS97
_diffrn_ambient_temperature 153
_diffrn_detector_area_resol_mean 14.6199
_diffrn_measured_fraction_theta_full 95.4000
_diffrn_measured_fraction_theta_max 27.4835
_diffrn_measurement_details
;
scan:
Number of images: 360
Slice: -76.0000 - 104.0000
Image width: 0.5000
Exp time: 40.0000
Rotation axis: Omega
Omega: 0.0000
Chi: 45.0000
Phi: 0.0000
XTD: 40.6009
2theta: 14.0567
scan:
Number of images: 120
Slice: -16.0000 - 44.0000
Image width: 0.5000
Exp time: 40.0000
Rotation axis: Omega
Omega: 0.0000
Chi: 45.0000
Phi: 90.0000
XTD: 40.6009
2theta: 14.0567
;
_diffrn_measurement_device
;
Mercury CCD (2x2 bin mode)
;
_diffrn_measurement_device_details
;
AFC8: Eulerian 3-circle
;
_diffrn_radiation_detector CCD
_diffrn_radiation_monochromator 'Graphite Monochromator'
_diffrn_radiation_source 'Sealed Tube'
_diffrn_radiation_type Molybdenum
_diffrn_radiation_wavelength 0.7107
_diffrn_reflns_av_R_equivalents 0.0190
_diffrn_reflns_limit_h_max 14
_diffrn_reflns_limit_h_min -14
_diffrn_reflns_limit_k_max 13
_diffrn_reflns_limit_k_min -19
_diffrn_reflns_limit_l_max 18
_diffrn_reflns_limit_l_min -17
_diffrn_reflns_reduction_process 'Lp corrections applied'
_diffrn_reflns_theta_full 27.4835
_diffrn_reflns_theta_max 27.4835
_diffrn_reflns_theta_min 3.1631
_diffrn_source_current 50.0000
_diffrn_source_power 2.5000
_diffrn_source_voltage 50.0000
_exptl_absorpt_coefficient_mu 2.169
_exptl_absorpt_correction_T_max 1.0000
_exptl_absorpt_correction_T_min 0.7211
_exptl_absorpt_correction_type multi-scan
_exptl_crystal_colour blue
_exptl_crystal_density_diffrn 1.685
_exptl_crystal_density_method 'not measured'
_exptl_crystal_description Plate
_exptl_crystal_size_max 0.65
_exptl_crystal_size_mid 0.18
_exptl_crystal_size_min 0.04
_refine_diff_density_max 0.99
_refine_diff_density_min -0.40
_refine_ls_extinction_method none
_refine_ls_goodness_of_fit_ref 1.618
_refine_ls_hydrogen_treatment noref
_refine_ls_number_parameters 316
_refine_ls_number_reflns 5386
_refine_ls_R_factor_gt 0.0436
_refine_ls_shift/su_max 0.0005
_refine_ls_structure_factor_coef Fsqd
_refine_ls_weighting_details 'w = 1/[\s^2^(Fo^2^) + (0.05000(Max(Fo^2^,0) + 2Fc^2^)/3)^2^]'
_refine_ls_weighting_scheme calc
_refine_ls_wR_factor_ref 0.1269
_reflns_number_gt 4545
_reflns_number_total 5386
_reflns_threshold_expression F^2^>2.0\s(F^2^)
_cod_data_source_file b414532a.txt
_cod_data_source_block '[V(O)Br(tpa)](PF6)'
_cod_depositor_comments
;
The following automatic conversions were performed:
'_exptl_absorpt_correction_type' value 'Multi-scan' changed to
'multi-scan' according to
'/home/saulius/struct/CIF-dictionaries/cif_core.dic' dictionary named
'cif_core.dic' version 2.4.1 from 2010-06-29.

Automatic conversion script
Id: cif_fix_enum 1527 2010-12-29 10:47:43Z saulius 
;
_cod_original_cell_volume 2456.5(8)
_cod_original_formula_sum 'C20 H21 Br F6 N5 O P V '
_cod_database_code 7007973
_diffrn_number_total 14752
_diffrn_reflns_av_sigmai/deti 0.0407

loop_
_symmetry_equiv_pos_as_xyz
x,y,z
-x,1/2+y,1/2-z
-x,-y,-z
x,1/2-y,1/2+z

loop_
_atom_site_label
_atom_site_type_symbol
_atom_site_fract_x
_atom_site_fract_y
_atom_site_fract_z
_atom_site_U_iso_or_equiv
_atom_site_adp_type
_atom_site_occupancy
_atom_site_calc_flag
_atom_site_refinement_flags
_atom_site_disorder_assembly
_atom_site_disorder_group
Br(1) Br 0.44844(3) 0.19521(2) 0.32790(2) 0.02570(9) Uani 1.00 d . . .
V(1) V 0.66690(4) 0.20159(3) 0.32147(3) 0.0157(1) Uani 1.00 d . . .
P(1) P 0.78001(8) -0.40751(6) 0.48300(6) 0.0274(2) Uani 1.00 d . . .
F(1) F 0.6626(2) -0.4674(2) 0.4635(2) 0.0583(8) Uani 1.00 d . . .
F(2) F 0.7149(3) -0.3441(2) 0.5446(2) 0.083(1) Uani 1.00 d . . .
F(3) F 0.8989(2) -0.3500(2) 0.5022(2) 0.0518(7) Uani 1.00 d . . .
F(4) F 0.8448(2) -0.4705(2) 0.4195(2) 0.0529(7) Uani 1.00 d . . .
F(5) F 0.8254(2) -0.4637(2) 0.5737(2) 0.0621(8) Uani 1.00 d . . .
F(6) F 0.7309(3) -0.3538(2) 0.3901(2) 0.0677(9) Uani 1.00 d . . .
O(1) O 0.7115(2) 0.2382(1) 0.4251(1) 0.0259(6) Uani 1.00 d . . .
N(1) N 0.6418(2) 0.1562(1) 0.1686(2) 0.0160(6) Uani 1.00 d . . .
N(2) N 0.6823(2) 0.0641(2) 0.3316(2) 0.0175(6) Uani 1.00 d . . .
N(3) N 0.8457(2) 0.1941(1) 0.2928(2) 0.0186(6) Uani 1.00 d . . .
N(4) N 0.6404(2) 0.3170(2) 0.2406(2) 0.0168(6) Uani 1.00 d . . .
N(5) N 0.8958(4) 0.1312(3) 0.5960(3) 0.063(1) Uani 1.00 d . . .
C(1) C 0.5915(3) 0.0668(2) 0.1676(2) 0.0209(7) Uani 1.00 d . . .
C(2) C 0.6479(3) 0.0164(2) 0.2527(2) 0.0195(7) Uani 1.00 d . . .
C(3) C 0.6596(3) -0.0745(2) 0.2527(2) 0.0246(8) Uani 1.00 d . . .
C(4) C 0.7082(3) -0.1159(2) 0.3352(2) 0.0324(9) Uani 1.00 d . . .
C(5) C 0.7448(3) -0.0671(2) 0.4150(2) 0.0326(9) Uani 1.00 d . . .
C(6) C 0.7323(3) 0.0228(2) 0.4116(2) 0.0251(8) Uani 1.00 d . . .
C(7) C 0.7576(3) 0.1595(2) 0.1316(2) 0.0217(7) Uani 1.00 d . . .
C(8) C 0.8647(3) 0.1687(2) 0.2073(2) 0.0192(7) Uani 1.00 d . . .
C(9) C 0.9789(3) 0.1569(2) 0.1862(2) 0.0286(8) Uani 1.00 d . . .
C(10) C 1.0761(3) 0.1719(3) 0.2556(3) 0.0364(10) Uani 1.00 d . . .
C(11) C 1.0567(3) 0.1982(2) 0.3437(3) 0.0342(9) Uani 1.00 d . . .
C(12) C 0.9414(3) 0.2080(2) 0.3605(2) 0.0265(8) Uani 1.00 d . . .
C(13) C 0.5564(3) 0.2193(2) 0.1151(2) 0.0195(7) Uani 1.00 d . . .
C(14) C 0.5918(3) 0.3099(2) 0.1488(2) 0.0179(7) Uani 1.00 d . . .
C(15) C 0.5743(3) 0.3829(2) 0.0912(2) 0.0238(8) Uani 1.00 d . . .
C(16) C 0.6049(3) 0.4645(2) 0.1284(2) 0.0261(8) Uani 1.00 d . . .
C(17) C 0.6547(3) 0.4722(2) 0.2224(2) 0.0242(8) Uani 1.00 d . . .
C(18) C 0.6712(3) 0.3972(2) 0.2766(2) 0.0200(7) Uani 1.00 d . . .
C(19) C 0.9416(3) 0.1050(3) 0.6650(3) 0.0370(10) Uani 1.00 d . . .
C(20) C 1.0018(4) 0.0733(3) 0.7554(3) 0.053(1) Uani 1.00 d . . .
H(1) H 0.6062 0.0373 0.1124 0.0251 Uiso 1.00 calc . . .
H(2) H 0.5077 0.0705 0.1675 0.0251 Uiso 1.00 calc . . .
H(3) H 0.6346 -0.1073 0.1970 0.0295 Uiso 1.00 calc . . .
H(4) H 0.7163 -0.1778 0.3370 0.0389 Uiso 1.00 calc . . .
H(5) H 0.7785 -0.0951 0.4721 0.0391 Uiso 1.00 calc . . .
H(6) H 0.7593 0.0564 0.4665 0.0301 Uiso 1.00 calc . . .
H(7) H 0.7658 0.1070 0.0978 0.0260 Uiso 1.00 calc . . .
H(8) H 0.7557 0.2081 0.0902 0.0260 Uiso 1.00 calc . . .
H(9) H 0.9903 0.1387 0.1251 0.0344 Uiso 1.00 calc . . .
H(10) H 1.1552 0.1643 0.2427 0.0437 Uiso 1.00 calc . . .
H(11) H 1.1222 0.2094 0.3922 0.0410 Uiso 1.00 calc . . .
H(12) H 0.9282 0.2251 0.4216 0.0318 Uiso 1.00 calc . . .
H(13) H 0.5598 0.2146 0.0496 0.0234 Uiso 1.00 calc . . .
H(14) H 0.4775 0.2070 0.1259 0.0234 Uiso 1.00 calc . . .
H(15) H 0.5414 0.3768 0.0266 0.0285 Uiso 1.00 calc . . .
H(16) H 0.5918 0.5152 0.0897 0.0314 Uiso 1.00 calc . . .
H(17) H 0.6770 0.5278 0.2491 0.0291 Uiso 1.00 calc . . .
H(18) H 0.7051 0.4020 0.3412 0.0240 Uiso 1.00 calc . . .
H(19) H 0.9601 0.0928 0.8038 0.0639 Uiso 1.00 calc . . .
H(20) H 1.0814 0.0951 0.7666 0.0639 Uiso 1.00 calc . . .
H(21) H 1.0035 0.0111 0.7548 0.0639 Uiso 1.00 calc . . .

loop_
_atom_site_aniso_label
_atom_site_aniso_U_11
_atom_site_aniso_U_22
_atom_site_aniso_U_33
_atom_site_aniso_U_12
_atom_site_aniso_U_13
_atom_site_aniso_U_23
Br(1) 0.0288(2) 0.0230(2) 0.0264(2) 0.0006(1) 0.0080(1) 0.0010(1)
V(1) 0.0227(3) 0.0161(3) 0.0087(2) 0.0015(2) 0.0037(2) -0.0012(2)
P(1) 0.0298(4) 0.0335(5) 0.0196(4) -0.0041(4) 0.0059(3) 0.0018(3)
F(1) 0.035(1) 0.104(2) 0.034(1) -0.033(1) -0.0038(9) 0.010(1)
F(2) 0.099(2) 0.081(2) 0.087(2) 0.006(2) 0.064(2) -0.025(2)
F(3) 0.064(2) 0.053(1) 0.043(1) -0.036(1) 0.023(1) -0.017(1)
F(4) 0.045(1) 0.053(1) 0.062(1) -0.005(1) 0.013(1) -0.028(1)
F(5) 0.058(2) 0.079(2) 0.041(1) -0.029(1) -0.019(1) 0.030(1)
F(6) 0.068(2) 0.084(2) 0.054(2) 0.020(2) 0.018(1) 0.041(1)
O(1) 0.037(1) 0.030(1) 0.0117(9) 0.0019(10) 0.0055(9) -0.0042(8)
N(1) 0.020(1) 0.016(1) 0.012(1) -0.0004(9) 0.0039(9) -0.0010(9)
N(2) 0.023(1) 0.017(1) 0.013(1) 0.0004(10) 0.0058(9) 0.0007(9)
N(3) 0.021(1) 0.019(1) 0.016(1) 0.0013(10) 0.0029(10) -0.0001(9)
N(4) 0.020(1) 0.017(1) 0.014(1) 0.0001(9) 0.0044(9) -0.0015(9)
N(5) 0.071(3) 0.064(3) 0.045(2) -0.002(2) -0.015(2) 0.001(2)
C(1) 0.031(2) 0.015(1) 0.016(1) -0.005(1) 0.003(1) -0.004(1)
C(2) 0.023(1) 0.018(1) 0.020(1) -0.001(1) 0.010(1) -0.002(1)
C(3) 0.032(2) 0.015(1) 0.030(2) 0.000(1) 0.012(1) -0.002(1)
C(4) 0.045(2) 0.018(2) 0.036(2) 0.005(1) 0.014(2) 0.004(1)
C(5) 0.040(2) 0.028(2) 0.030(2) 0.010(1) 0.007(2) 0.012(1)
C(6) 0.032(2) 0.024(2) 0.018(1) 0.004(1) 0.004(1) 0.004(1)
C(7) 0.026(2) 0.024(2) 0.016(1) 0.001(1) 0.008(1) -0.003(1)
C(8) 0.025(2) 0.015(1) 0.019(1) 0.003(1) 0.006(1) 0.000(1)
C(9) 0.028(2) 0.030(2) 0.030(2) 0.005(1) 0.010(1) -0.002(1)
C(10) 0.022(2) 0.038(2) 0.051(2) 0.004(1) 0.008(2) -0.004(2)
C(11) 0.021(2) 0.033(2) 0.046(2) 0.002(1) -0.004(1) -0.006(2)
C(12) 0.025(2) 0.027(2) 0.025(2) 0.002(1) -0.002(1) -0.007(1)
C(13) 0.025(1) 0.021(1) 0.011(1) 0.001(1) -0.002(1) 0.000(1)
C(14) 0.020(1) 0.019(1) 0.015(1) 0.002(1) 0.004(1) 0.000(1)
C(15) 0.031(2) 0.026(2) 0.015(1) 0.003(1) 0.006(1) 0.003(1)
C(16) 0.036(2) 0.019(2) 0.025(2) 0.005(1) 0.010(1) 0.005(1)
C(17) 0.031(2) 0.017(1) 0.027(2) -0.002(1) 0.011(1) -0.002(1)
C(18) 0.024(1) 0.019(1) 0.018(1) 0.001(1) 0.006(1) -0.005(1)
C(19) 0.036(2) 0.032(2) 0.040(2) -0.001(2) -0.003(2) 0.000(2)
C(20) 0.051(3) 0.059(3) 0.047(2) 0.000(2) -0.004(2) 0.015(2)

loop_
_atom_type_symbol
_atom_type_description
_atom_type_scat_dispersion_real
_atom_type_scat_dispersion_imag
_atom_type_scat_source
C C 0.003 0.002
;International Tables for Crystallography
(1992, Vol. C, Tables 4.2.6.8 and 6.1.1.1)
;
H H 0.000 0.000
;International Tables for Crystallography
(1992, Vol. C, Table 6.1.1.2)
;
N N 0.006 0.003
;International Tables for Crystallography
(1992, Vol. C, Tables 4.2.6.8 and 6.1.1.1)
;
O O 0.011 0.006
;International Tables for Crystallography
(1992, Vol. C, Tables 4.2.6.8 and 6.1.1.1)
;
V V 0.300 0.529
;International Tables for Crystallography
(1992, Vol. C, Tables 4.2.6.8 and 6.1.1.1)
;
P P 0.102 0.094
;International Tables for Crystallography
(1992, Vol. C, Tables 4.2.6.8 and 6.1.1.1)
;
F F 0.017 0.010
;International Tables for Crystallography
(1992, Vol. C, Tables 4.2.6.8 and 6.1.1.1)
;
Br Br -0.290 2.459
;International Tables for Crystallography
(1992, Vol. C, Tables 4.2.6.8 and 6.1.1.1)
;

loop_
_geom_angle_atom_site_label_1
_geom_angle_atom_site_label_2
_geom_angle_atom_site_label_3
_geom_angle
_geom_angle_site_symmetry_1
_geom_angle_site_symmetry_2
_geom_angle_site_symmetry_3
_geom_angle_publ_flag
Br(1) V(1) O(1) 98.56(8) . . . yes
Br(1) V(1) N(1) 92.87(6) . . . yes
Br(1) V(1) N(2) 91.73(7) . . . yes
Br(1) V(1) N(3) 169.61(7) . . . yes
Br(1) V(1) N(4) 89.85(7) . . . yes
O(1) V(1) N(1) 168.3(1) . . . yes
O(1) V(1) N(2) 105.9(1) . . . yes
O(1) V(1) N(3) 91.7(1) . . . yes
O(1) V(1) N(4) 102.6(1) . . . yes
N(1) V(1) N(2) 76.09(8) . . . yes
N(1) V(1) N(3) 77.02(9) . . . yes
N(1) V(1) N(4) 74.79(8) . . . yes
N(2) V(1) N(3) 83.62(9) . . . yes
N(2) V(1) N(4) 150.88(9) . . . yes
N(3) V(1) N(4) 89.74(9) . . . yes
F(1) P(1) F(2) 90.1(2) . . . yes
F(1) P(1) F(3) 178.6(2) . . . yes
F(1) P(1) F(4) 89.9(1) . . . yes
F(1) P(1) F(5) 89.3(1) . . . yes
F(1) P(1) F(6) 88.7(1) . . . yes
F(2) P(1) F(3) 91.1(2) . . . yes
F(2) P(1) F(4) 179.1(2) . . . yes
F(2) P(1) F(5) 89.5(2) . . . yes
F(2) P(1) F(6) 91.2(2) . . . yes
F(3) P(1) F(4) 88.9(1) . . . yes
F(3) P(1) F(5) 90.0(1) . . . yes
F(3) P(1) F(6) 92.0(1) . . . yes
F(4) P(1) F(5) 91.5(2) . . . yes
F(4) P(1) F(6) 87.8(1) . . . yes
F(5) P(1) F(6) 177.9(2) . . . yes
V(1) N(1) C(1) 106.3(2) . . . yes
V(1) N(1) C(7) 110.5(2) . . . yes
V(1) N(1) C(13) 105.9(2) . . . yes
C(1) N(1) C(7) 112.8(2) . . . yes
C(1) N(1) C(13) 112.0(2) . . . yes
C(7) N(1) C(13) 109.2(2) . . . yes
V(1) N(2) C(2) 117.9(2) . . . yes
V(1) N(2) C(6) 122.7(2) . . . yes
C(2) N(2) C(6) 119.2(3) . . . yes
V(1) N(3) C(8) 119.2(2) . . . yes
V(1) N(3) C(12) 122.0(2) . . . yes
C(8) N(3) C(12) 118.6(3) . . . yes
V(1) N(4) C(14) 118.2(2) . . . yes
V(1) N(4) C(18) 122.7(2) . . . yes
C(14) N(4) C(18) 119.1(2) . . . yes
N(1) C(1) C(2) 110.6(2) . . . yes
N(1) C(1) H(1) 109.2 . . . no
N(1) C(1) H(2) 109.2 . . . no
C(2) C(1) H(1) 109.2 . . . no
C(2) C(1) H(2) 109.2 . . . no
H(1) C(1) H(2) 109.5 . . . no
N(2) C(2) C(1) 115.9(2) . . . yes
N(2) C(2) C(3) 121.4(3) . . . yes
C(1) C(2) C(3) 122.7(3) . . . yes
C(2) C(3) C(4) 118.8(3) . . . yes
C(2) C(3) H(3) 120.6 . . . no
C(4) C(3) H(3) 120.6 . . . no
C(3) C(4) C(5) 119.6(3) . . . yes
C(3) C(4) H(4) 120.2 . . . no
C(5) C(4) H(4) 120.2 . . . no
C(4) C(5) C(6) 119.6(3) . . . yes
C(4) C(5) H(5) 120.2 . . . no
C(6) C(5) H(5) 120.2 . . . no
N(2) C(6) C(5) 121.3(3) . . . yes
N(2) C(6) H(6) 119.4 . . . no
C(5) C(6) H(6) 119.4 . . . no
N(1) C(7) C(8) 113.6(2) . . . yes
N(1) C(7) H(7) 108.4 . . . no
N(1) C(7) H(8) 108.4 . . . no
C(8) C(7) H(7) 108.4 . . . no
C(8) C(7) H(8) 108.4 . . . no
H(7) C(7) H(8) 109.5 . . . no
N(3) C(8) C(7) 117.6(3) . . . yes
N(3) C(8) C(9) 121.9(3) . . . yes
C(7) C(8) C(9) 120.3(3) . . . yes
C(8) C(9) C(10) 119.0(3) . . . yes
C(8) C(9) H(9) 120.5 . . . no
C(10) C(9) H(9) 120.5 . . . no
C(9) C(10) C(11) 119.1(3) . . . yes
C(9) C(10) H(10) 120.4 . . . no
C(11) C(10) H(10) 120.4 . . . no
C(10) C(11) C(12) 119.1(3) . . . yes
C(10) C(11) H(11) 120.4 . . . no
C(12) C(11) H(11) 120.4 . . . no
N(3) C(12) C(11) 122.2(3) . . . yes
N(3) C(12) H(12) 118.9 . . . no
C(11) C(12) H(12) 118.9 . . . no
N(1) C(13) C(14) 108.1(2) . . . yes
N(1) C(13) H(13) 109.8 . . . no
N(1) C(13) H(14) 109.8 . . . no
C(14) C(13) H(13) 109.8 . . . no
C(14) C(13) H(14) 109.8 . . . no
H(13) C(13) H(14) 109.5 . . . no
N(4) C(14) C(13) 115.9(2) . . . yes
N(4) C(14) C(15) 121.1(3) . . . yes
C(13) C(14) C(15) 123.0(3) . . . yes
C(14) C(15) C(16) 119.6(3) . . . yes
C(14) C(15) H(15) 120.2 . . . no
C(16) C(15) H(15) 120.2 . . . no
C(15) C(16) C(17) 119.5(3) . . . yes
C(15) C(16) H(16) 120.2 . . . no
C(17) C(16) H(16) 120.3 . . . no
C(16) C(17) C(18) 118.6(3) . . . yes
C(16) C(17) H(17) 120.7 . . . no
C(18) C(17) H(17) 120.7 . . . no
N(4) C(18) C(17) 122.1(3) . . . yes
N(4) C(18) H(18) 119.0 . . . no
C(17) C(18) H(18) 119.0 . . . no
N(5) C(19) C(20) 178.5(5) . . . yes
C(19) C(20) H(19) 109.5 . . . no
C(19) C(20) H(20) 109.5 . . . no
C(19) C(20) H(21) 109.5 . . . no
H(19) C(20) H(20) 109.5 . . . no
H(19) C(20) H(21) 109.5 . . . no
H(20) C(20) H(21) 109.5 . . . no

loop_
_geom_bond_atom_site_label_1
_geom_bond_atom_site_label_2
_geom_bond_distance
_geom_bond_site_symmetry_1
_geom_bond_site_symmetry_2
_geom_bond_publ_flag
Br(1) V(1) 2.4920(8) . . yes
V(1) O(1) 1.597(2) . . yes
V(1) N(1) 2.279(2) . . yes
V(1) N(2) 2.112(2) . . yes
V(1) N(3) 2.132(3) . . yes
V(1) N(4) 2.107(2) . . yes
P(1) F(1) 1.603(2) . . yes
P(1) F(2) 1.572(3) . . yes
P(1) F(3) 1.595(2) . . yes
P(1) F(4) 1.585(2) . . yes
P(1) F(5) 1.578(2) . . yes
P(1) F(6) 1.592(2) . . yes
N(1) C(1) 1.478(4) . . yes
N(1) C(7) 1.492(4) . . yes
N(1) C(13) 1.491(4) . . yes
N(2) C(2) 1.352(4) . . yes
N(2) C(6) 1.356(4) . . yes
N(3) C(8) 1.339(4) . . yes
N(3) C(12) 1.354(4) . . yes
N(4) C(14) 1.353(4) . . yes
N(4) C(18) 1.354(4) . . yes
N(5) C(19) 1.118(5) . . yes
C(1) C(2) 1.501(4) . . yes
C(1) H(1) 0.950 . . no
C(1) H(2) 0.950 . . no
C(2) C(3) 1.395(4) . . yes
C(3) C(4) 1.380(5) . . yes
C(3) H(3) 0.950 . . no
C(4) C(5) 1.376(5) . . yes
C(4) H(4) 0.950 . . no
C(5) C(6) 1.381(4) . . yes
C(5) H(5) 0.950 . . no
C(6) H(6) 0.950 . . no
C(7) C(8) 1.503(4) . . yes
C(7) H(7) 0.950 . . no
C(7) H(8) 0.950 . . no
C(8) C(9) 1.385(4) . . yes
C(9) C(10) 1.384(5) . . yes
C(9) H(9) 0.950 . . no
C(10) C(11) 1.379(5) . . yes
C(10) H(10) 0.950 . . no
C(11) C(12) 1.373(5) . . yes
C(11) H(11) 0.950 . . no
C(12) H(12) 0.950 . . no
C(13) C(14) 1.501(4) . . yes
C(13) H(13) 0.950 . . no
C(13) H(14) 0.950 . . no
C(14) C(15) 1.384(4) . . yes
C(15) C(16) 1.379(4) . . yes
C(15) H(15) 0.950 . . no
C(16) C(17) 1.385(4) . . yes
C(16) H(16) 0.950 . . no
C(17) C(18) 1.382(4) . . yes
C(17) H(17) 0.950 . . no
C(18) H(18) 0.950 . . no
C(19) C(20) 1.453(5) . . yes
C(20) H(19) 0.950 . . no
C(20) H(20) 0.950 . . no
C(20) H(21) 0.950 . . no
